data_4035555
loop_
_publ_author_name
'Jadhav, Abhijeet S.'
'Pankhade, Yogesh A.'
'Vijaya Anand, Ramasamy'

_publ_section_title
;
 Exploring Gold Catalysis in a 1,6-Conjugate Addition/Domino Electrophilic
 Cyclization Cascade: Synthesis of Cyclohepta[ b]indoles.
;
_journal_issue 15
_journal_name_full 'The Journal of organic chemistry'
_journal_page_first 8615
_journal_page_last 8626
_journal_paper_doi 10.1021/acs.joc.8b00607
_journal_volume 83
_journal_year 2018
_chemical_formula_moiety 'C37 H37 N O'
_chemical_formula_sum 'C37 H37 N O'
_chemical_formula_weight 511.68
_space_group_crystal_system triclinic
_space_group_IT_number 2
_space_group_name_Hall '-P 1'
_space_group_name_H-M_alt 'P -1'
_atom_sites_solution_hydrogens geom
_atom_sites_solution_primary dual
_atom_sites_solution_secondary difmap
_audit_creation_date 2017-08-15
_audit_creation_method
;
Olex2 1.2
(compiled 2017.08.10 svn.r3458 for OlexSys, GUI svn.r5375)
;
_cell_angle_alpha 74.817(5)
_cell_angle_beta 76.036(5)
_cell_angle_gamma 83.497(5)
_cell_formula_units_Z 4
_cell_length_a 10.3724(6)
_cell_length_b 14.9192(9)
_cell_length_c 20.5335(12)
_cell_measurement_reflns_used 3005
_cell_measurement_temperature 298
_cell_measurement_theta_max 29.0680
_cell_measurement_theta_min 2.7630
_cell_volume 2971.7(3)
_computing_cell_refinement 'CrysAlisPro 1.171.39.7f (Rigaku OD, 2015)'
_computing_data_collection 'CrysAlisPro 1.171.39.7f (Rigaku OD, 2015)'
_computing_data_reduction 'CrysAlisPro 1.171.39.7f (Rigaku OD, 2015)'
_computing_molecular_graphics 'Olex2 (Dolomanov et al., 2009)'
_computing_publication_material 'Olex2 (Dolomanov et al., 2009)'
_computing_structure_refinement 'ShelXL (Sheldrick, 2015)'
_computing_structure_solution 'ShelXD (Sheldrick, 2008)'
_diffrn_ambient_temperature 298
_diffrn_detector 'CCD plate'
_diffrn_measured_fraction_theta_full 0.896
_diffrn_measured_fraction_theta_max 0.896
_diffrn_measurement_details
;
List of Runs (angles in degrees, time in seconds):

  # Type    Start    End  Width  t~exp~   \w     \q     \k     \f   Frames
--------------------------------------------------------------------------
  1  \w     19.00 119.50   0.30   20.00    --   29.89  54.00 -60.00  335
  2  \w     87.00 114.00   0.30   20.00    --   29.89  54.00-180.00   90
  3  \w      8.00  32.90   0.30   20.00    --   29.89  54.00-180.00   83
  4  \w    -15.00  12.00   0.30   20.00    --   29.89  54.00-120.00   90
  5  \w    -69.00 115.20   0.30   20.00    --   29.89  54.00  60.00  614
  6  \w    -69.00 -43.20   0.30   20.00    --   29.89  54.00-180.00   86
  7  \w    -66.00 -41.10   0.30   20.00    --   29.89  54.00 -60.00   83
;
_diffrn_measurement_device 'two-circle diffractometer'
_diffrn_measurement_device_type 'XtaLAB Mini (ROW)'
_diffrn_measurement_method '\w scans'
_diffrn_orient_matrix_type 'CrysAlisPro convention (1999,Acta A55,543-557)'
_diffrn_orient_matrix_UB_11 0.0688185000
_diffrn_orient_matrix_UB_12 -0.0120809000
_diffrn_orient_matrix_UB_13 -0.0023593000
_diffrn_orient_matrix_UB_21 0.0022915000
_diffrn_orient_matrix_UB_22 0.0298594000
_diffrn_orient_matrix_UB_23 0.0214447000
_diffrn_orient_matrix_UB_31 -0.0154401000
_diffrn_orient_matrix_UB_32 -0.0373658000
_diffrn_orient_matrix_UB_33 0.0296868000
_diffrn_radiation_monochromator graphite
_diffrn_radiation_probe x-ray
_diffrn_radiation_type MoK\a
_diffrn_radiation_wavelength 0.71073
_diffrn_reflns_av_R_equivalents 0.0346
_diffrn_reflns_av_unetI/netI 0.0855
_diffrn_reflns_limit_h_max 15
_diffrn_reflns_limit_h_min -14
_diffrn_reflns_limit_k_max 20
_diffrn_reflns_limit_k_min -22
_diffrn_reflns_limit_l_max 30
_diffrn_reflns_limit_l_min -30
_diffrn_reflns_number 30505
_diffrn_reflns_theta_full 32.78
_diffrn_reflns_theta_max 32.78
_diffrn_reflns_theta_min 2.63
_diffrn_source 'fine-focus sealed X-ray tube'
_diffrn_source_type 'Enhance (Mo) X-ray Source'
_exptl_absorpt_coefficient_mu 0.067
_exptl_absorpt_correction_T_max 1.00000
_exptl_absorpt_correction_T_min 0.55319
_exptl_absorpt_correction_type multi-scan
_exptl_absorpt_process_details
;
CrysAlisPro 1.171.39.7f (Rigaku Oxford Diffraction, 2015)
Empirical absorption correction using spherical harmonics,
 implemented in SCALE3 ABSPACK scaling algorithm.
;
_exptl_crystal_colour 'clear light colourless'
_exptl_crystal_colour_lustre clear
_exptl_crystal_colour_modifier light
_exptl_crystal_colour_primary colourless
_exptl_crystal_density_diffrn 1.144
_exptl_crystal_density_method 'not measured'
_exptl_crystal_description block
_exptl_crystal_F_000 1096
_exptl_crystal_size_max 0.2
_exptl_crystal_size_mid 0.2
_exptl_crystal_size_min 0.15
_refine_diff_density_max 0.357
_refine_diff_density_min -0.234
_refine_diff_density_rms 0.048
_refine_ls_extinction_method none
_refine_ls_goodness_of_fit_ref 0.994
_refine_ls_hydrogen_treatment constr
_refine_ls_matrix_type full
_refine_ls_number_parameters 717
_refine_ls_number_reflns 19717
_refine_ls_number_restraints 0
_refine_ls_restrained_S_all 0.994
_refine_ls_R_factor_all 0.1905
_refine_ls_R_factor_gt 0.0854
_refine_ls_shift/su_max 0.000
_refine_ls_shift/su_mean 0.000
_refine_ls_structure_factor_coef Fsqd
_refine_ls_weighting_details 'calc w=1/[\s^2^(Fo^2^)+(0.1215P)^2^+0.0000P] where P=(Fo^2^+2Fc^2^)/3'
_refine_ls_weighting_scheme calc
_refine_ls_wR_factor_gt 0.2055
_refine_ls_wR_factor_ref 0.2920
_reflns_number_gt 7641
_reflns_number_total 19717
_reflns_threshold_expression >2sigma(I)
_cod_data_source_file jo8b00607_si_002.cif
_cod_data_source_block 10a
_cod_database_code 4035555
_chemical_oxdiff_formula 'c37 H37 N O'
_reflns_odcompleteness_completeness 99.89
_reflns_odcompleteness_iscentric 1
_reflns_odcompleteness_theta 26.32
_olex2_refinement_description
;
1. Fixed Uiso
 At 1.2 times of:
  All C(H) groups, All N(H) groups
 At 1.5 times of:
  All C(H,H,H) groups, All O(H) groups
2.a Ternary CH refined with riding coordinates:
 C004(H004), C022(H022)
2.b Aromatic/amide H refined with riding coordinates:
 C001(H001), C013(H013), N014(H014), C017(H017), C019(H019), N023(H023),
 C029(H029), C033(H033), C036(H036), C039(H039), C040(H040), C042(H042),
 C043(H043), C044(H044), C045(H045), C047(H047), C048(H048), C049(H049),
 C051(H051), C052(H052), C054(H054), C055(H055), C056(H056), C057(H057),
 C059(H059), C060(H060), C063(H063), C064(H064), C068(H068), C070(H070),
 C072(H072), C075(H075), C077(H077), C078(H078)
2.c Idealised Me refined as rotating group:
 C053(H05A,H05B,H05C), C058(H05D,H05E,H05F), C061(H06J,H06K,H06L), C062(H06A,
 H06B,H06C), C065(H06D,H06E,H06F), C066(H06G,H06H,H06I), C067(H06M,H06N,H06O),
 C069(H06P,H06Q,H06R), C071(H07A,H07B,H07C), C073(H07D,H07E,H07F), C074(H07G,
 H07H,H07I), C076(H07J,H07K,H07L)
2.d Idealised tetrahedral OH refined as rotating group:
 O002(H002), O035(H035)
;
_olex2_submission_special_instructions 'No special instructions were received'
_oxdiff_exptl_absorpt_empirical_details
;
Empirical correction (ABSPACK) includes:
- Absorption correction using spherical harmonics
- Frame scaling
;
_oxdiff_exptl_absorpt_empirical_full_max 1.472
_oxdiff_exptl_absorpt_empirical_full_min 0.681

loop_
_space_group_symop_id
_space_group_symop_operation_xyz
1 'x, y, z'
2 '-x, -y, -z'

loop_
_atom_site_label
_atom_site_type_symbol
_atom_site_fract_x
_atom_site_fract_y
_atom_site_fract_z
_atom_site_U_iso_or_equiv
_atom_site_adp_type
_atom_site_occupancy
_atom_site_calc_flag
_atom_site_refinement_flags_posn
C001 C 0.2720(2) 0.24846(14) 0.37923(10) 0.0440(5) Uani 1 d .
H001 H 0.3519 0.2381 0.3492 0.053 Uiso 1 calc R
O002 O -0.07202(15) 0.18342(13) 0.42175(9) 0.0661(5) Uani 1 d .
H002 H -0.1348 0.1945 0.4520 0.099 Uiso 1 calc GR
C003 C 0.26882(19) 0.30485(14) 0.42338(10) 0.0433(5) Uani 1 d .
C004 C 0.3878(2) 0.35808(15) 0.42208(11) 0.0482(5) Uani 1 d .
H004 H 0.3620 0.4242 0.4070 0.058 Uiso 1 calc R
C005 C 0.0326(2) 0.27877(15) 0.47119(11) 0.0481(5) Uani 1 d .
C006 C 0.5176(2) 0.34209(15) 0.37417(11) 0.0474(5) Uani 1 d .
C007 C 0.6458(2) 0.09020(15) 0.42058(11) 0.0484(5) Uani 1 d .
C008 C 0.1581(2) 0.20626(15) 0.37840(11) 0.0464(5) Uani 1 d .
C009 C 0.0402(2) 0.22415(15) 0.42431(11) 0.0472(5) Uani 1 d .
C010 C 0.5860(2) 0.40890(15) 0.31478(11) 0.0493(5) Uani 1 d .
C011 C 0.4079(2) 0.34347(16) 0.49515(12) 0.0510(5) Uani 1 d .
C012 C 0.6000(2) 0.26350(16) 0.38316(11) 0.0496(5) Uani 1 d .
C013 C 0.1493(2) 0.31889(16) 0.46819(11) 0.0503(5) Uani 1 d .
H013 H 0.1470 0.3571 0.4978 0.060 Uiso 1 calc R
N014 N 0.71662(18) 0.27782(14) 0.33277(9) 0.0555(5) Uani 1 d .
H014 H 0.7820 0.2375 0.3276 0.067 Uiso 1 calc R
C015 C 0.1603(2) 0.23615(17) -0.12346(11) 0.0527(6) Uani 1 d .
C016 C 0.5820(2) 0.17755(15) 0.43788(11) 0.0483(5) Uani 1 d .
C017 C 0.5125(2) 0.17815(16) 0.50242(11) 0.0508(5) Uani 1 d .
H017 H 0.4985 0.1199 0.5326 0.061 Uiso 1 calc R
C018 C -0.1686(2) 0.28766(17) -0.07990(11) 0.0535(5) Uani 1 d .
C019 C 0.2788(2) 0.19041(17) -0.14765(12) 0.0556(6) Uani 1 d .
H019 H 0.2828 0.1601 -0.1824 0.067 Uiso 1 calc R
C020 C 0.2638(2) 0.28061(18) -0.04279(11) 0.0568(6) Uani 1 d .
C021 C 0.3928(2) 0.18795(17) -0.12204(13) 0.0577(6) Uani 1 d .
C022 C 0.0447(2) 0.23739(19) -0.15866(12) 0.0592(6) Uani 1 d .
H022 H 0.0811 0.2597 -0.2084 0.071 Uiso 1 calc R
N023 N -0.2631(2) 0.36101(14) -0.08429(10) 0.0617(5) Uani 1 d .
H023 H -0.3306 0.3679 -0.0518 0.074 Uiso 1 calc R
C024 C 0.1631(2) 0.14627(18) 0.32734(13) 0.0583(6) Uani 1 d .
C025 C 0.4561(2) 0.25712(16) 0.53182(11) 0.0522(5) Uani 1 d .
C026 C -0.2514(2) 0.22689(18) 0.04860(11) 0.0567(6) Uani 1 d .
C027 C -0.1135(3) 0.38624(19) -0.18542(12) 0.0626(7) Uani 1 d .
C028 C -0.0736(2) 0.30145(18) -0.14162(12) 0.0577(6) Uani 1 d .
C029 C 0.7050(2) 0.02297(16) 0.46730(12) 0.0566(6) Uani 1 d .
H029 H 0.7036 0.0330 0.5103 0.068 Uiso 1 calc R
C030 C -0.1788(2) 0.21025(17) -0.01960(11) 0.0544(6) Uani 1 d .
C031 C 0.3814(2) 0.23397(18) -0.06930(12) 0.0587(6) Uani 1 d .
C032 C 0.7110(2) 0.36690(17) 0.29235(11) 0.0564(6) Uani 1 d .
C033 C 0.1540(2) 0.27924(18) -0.07098(11) 0.0563(6) Uani 1 d .
H033 H 0.0738 0.3085 -0.0536 0.068 Uiso 1 calc R
C034 C -0.2326(3) 0.42126(18) -0.14863(13) 0.0634(7) Uani 1 d .
O035 O 0.49002(18) 0.23694(17) -0.04194(11) 0.0825(6) Uani 1 d .
H035 H 0.5525 0.2050 -0.0587 0.124 Uiso 1 calc GR
C036 C -0.1271(2) 0.12431(18) -0.02418(13) 0.0613(6) Uani 1 d .
H036 H -0.1299 0.0813 0.0180 0.074 Uiso 1 calc R
C037 C 0.0018(2) 0.1395(2) -0.14861(14) 0.0653(7) Uani 1 d .
C038 C -0.0975(2) 0.29720(19) 0.52219(14) 0.0638(7) Uani 1 d .
C039 C 0.6477(2) 0.07195(18) 0.35720(12) 0.0598(6) Uani 1 d .
H039 H 0.6079 0.1153 0.3253 0.072 Uiso 1 calc R
C040 C 0.5537(3) 0.49936(17) 0.27943(12) 0.0606(6) Uani 1 d .
H040 H 0.4702 0.5278 0.2923 0.073 Uiso 1 calc R
C041 C 0.2556(3) 0.3333(2) 0.01376(13) 0.0725(8) Uani 1 d .
C042 C 0.8084(3) 0.4144(2) 0.23849(13) 0.0684(7) Uani 1 d .
H042 H 0.8923 0.3867 0.2253 0.082 Uiso 1 calc R
C043 C 0.7657(3) -0.05819(18) 0.45111(14) 0.0671(7) Uani 1 d .
H043 H 0.8053 -0.1018 0.4829 0.080 Uiso 1 calc R
C044 C 0.6482(3) 0.54529(19) 0.22515(13) 0.0728(8) Uani 1 d .
H044 H 0.6278 0.6051 0.2009 0.087 Uiso 1 calc R
C045 C 0.3693(3) 0.41472(19) 0.52850(14) 0.0671(7) Uani 1 d .
H045 H 0.3416 0.4724 0.5039 0.081 Uiso 1 calc R
C046 C -0.0674(2) 0.0881(2) -0.08506(14) 0.0636(7) Uani 1 d .
C047 C 0.7076(3) -0.0094(2) 0.34081(14) 0.0705(7) Uani 1 d .
H047 H 0.7076 -0.0204 0.2983 0.085 Uiso 1 calc R
C048 C -0.2486(3) 0.3102(2) 0.06552(14) 0.0715(7) Uani 1 d .
H048 H -0.1997 0.3576 0.0336 0.086 Uiso 1 calc R
C049 C -0.3258(3) 0.1580(2) 0.09810(13) 0.0754(8) Uani 1 d .
H049 H -0.3316 0.1015 0.0880 0.090 Uiso 1 calc R
C050 C 0.5242(3) 0.1392(2) -0.15297(16) 0.0732(7) Uani 1 d .
C051 C 0.7744(3) 0.5035(2) 0.20598(14) 0.0754(8) Uani 1 d .
H051 H 0.8371 0.5370 0.1702 0.090 Uiso 1 calc R
C052 C 0.4538(3) 0.2453(2) 0.60216(13) 0.0675(7) Uani 1 d .
H052 H 0.4811 0.1881 0.6276 0.081 Uiso 1 calc R
C053 C 0.0727(3) 0.1912(3) 0.27694(16) 0.0908(10) Uani 1 d .
H05A H -0.0187 0.1856 0.3011 0.136 Uiso 1 calc GR
H05B H 0.0899 0.1603 0.2399 0.136 Uiso 1 calc GR
H05C H 0.0906 0.2558 0.2583 0.136 Uiso 1 calc GR
C054 C -0.0602(3) 0.4369(2) -0.25346(14) 0.0861(10) Uani 1 d .
H054 H 0.0189 0.4165 -0.2793 0.103 Uiso 1 calc R
C055 C -0.0863(3) -0.0062(2) -0.07817(19) 0.0853(9) Uani 1 d .
H055 H -0.1283 -0.0420 -0.0356 0.102 Uiso 1 calc R
C056 C 0.3708(3) 0.4024(2) 0.59790(16) 0.0847(9) Uani 1 d .
H056 H 0.3444 0.4512 0.6194 0.102 Uiso 1 calc R
C057 C 0.7677(3) -0.07452(19) 0.38783(16) 0.0731(8) Uani 1 d .
H057 H 0.8090 -0.1289 0.3767 0.088 Uiso 1 calc R
C058 C 0.3023(3) 0.1399(3) 0.28169(19) 0.0989(12) Uani 1 d .
H05D H 0.3316 0.2014 0.2591 0.148 Uiso 1 calc GR
H05E H 0.2999 0.1072 0.2475 0.148 Uiso 1 calc GR
H05F H 0.3626 0.1070 0.3098 0.148 Uiso 1 calc GR
C059 C -0.3175(3) 0.3248(2) 0.12936(15) 0.0849(9) Uani 1 d .
H059 H -0.3165 0.3820 0.1394 0.102 Uiso 1 calc R
C060 C 0.4116(3) 0.3174(2) 0.63404(15) 0.0838(9) Uani 1 d .
H060 H 0.4109 0.3082 0.6807 0.101 Uiso 1 calc R
C061 C 0.5064(3) 0.0939(3) -0.20878(19) 0.0946(10) Uani 1 d .
H06J H 0.4356 0.0519 -0.1899 0.142 Uiso 1 calc GR
H06K H 0.5874 0.0602 -0.2245 0.142 Uiso 1 calc GR
H06L H 0.4849 0.1412 -0.2470 0.142 Uiso 1 calc GR
C062 C -0.2035(3) 0.3484(2) 0.48260(19) 0.0876(9) Uani 1 d .
H06A H -0.1700 0.4056 0.4522 0.131 Uiso 1 calc GR
H06B H -0.2826 0.3616 0.5149 0.131 Uiso 1 calc GR
H06C H -0.2239 0.3100 0.4559 0.131 Uiso 1 calc GR
C063 C -0.3011(3) 0.5027(2) -0.17646(17) 0.0834(9) Uani 1 d .
H063 H -0.3804 0.5238 -0.1513 0.100 Uiso 1 calc R
C064 C 0.0398(3) 0.0978(3) -0.20421(17) 0.0931(11) Uani 1 d .
H064 H 0.0817 0.1324 -0.2473 0.112 Uiso 1 calc R
C065 C -0.0763(3) 0.3583(3) 0.56792(18) 0.1019(12) Uani 1 d .
H06D H -0.0143 0.3268 0.5954 0.153 Uiso 1 calc GR
H06E H -0.1597 0.3703 0.5978 0.153 Uiso 1 calc GR
H06F H -0.0418 0.4162 0.5392 0.153 Uiso 1 calc GR
C066 C -0.1501(3) 0.2055(2) 0.57173(16) 0.0906(10) Uani 1 d .
H06G H -0.1747 0.1676 0.5458 0.136 Uiso 1 calc GR
H06H H -0.2265 0.2189 0.6056 0.136 Uiso 1 calc GR
H06I H -0.0819 0.1728 0.5946 0.136 Uiso 1 calc GR
C067 C 0.2908(5) 0.2678(3) 0.07930(15) 0.1151(14) Uani 1 d .
H06M H 0.2402 0.2133 0.0927 0.173 Uiso 1 calc GR
H06N H 0.2703 0.2992 0.1161 0.173 Uiso 1 calc GR
H06O H 0.3841 0.2499 0.0700 0.173 Uiso 1 calc GR
C068 C -0.3911(4) 0.1723(3) 0.16195(15) 0.0931(10) Uani 1 d .
H068 H -0.4386 0.1250 0.1948 0.112 Uiso 1 calc R
C069 C 0.1170(4) 0.3765(4) 0.0345(2) 0.1356(18) Uani 1 d .
H06P H 0.0957 0.4223 -0.0045 0.203 Uiso 1 calc GR
H06Q H 0.1140 0.4055 0.0715 0.203 Uiso 1 calc GR
H06R H 0.0537 0.3290 0.0497 0.203 Uiso 1 calc GR
C070 C -0.2468(5) 0.5501(3) -0.2423(2) 0.1048(12) Uani 1 d .
H070 H -0.2892 0.6051 -0.2622 0.126 Uiso 1 calc R
C071 C 0.1231(4) 0.0476(2) 0.36482(18) 0.0935(10) Uani 1 d .
H07A H 0.1862 0.0177 0.3921 0.140 Uiso 1 calc GR
H07B H 0.1215 0.0133 0.3315 0.140 Uiso 1 calc GR
H07C H 0.0363 0.0497 0.3945 0.140 Uiso 1 calc GR
C072 C -0.1284(4) 0.5172(3) -0.28043(18) 0.1031(12) Uani 1 d .
H072 H -0.0948 0.5507 -0.3254 0.124 Uiso 1 calc R
C073 C 0.6325(3) 0.2099(3) -0.1872(2) 0.1043(12) Uani 1 d .
H07D H 0.6102 0.2509 -0.2280 0.156 Uiso 1 calc GR
H07E H 0.7166 0.1775 -0.1996 0.156 Uiso 1 calc GR
H07F H 0.6382 0.2455 -0.1553 0.156 Uiso 1 calc GR
C074 C 0.3514(4) 0.4129(3) -0.01444(19) 0.1021(11) Uani 1 d .
H07G H 0.4415 0.3875 -0.0216 0.153 Uiso 1 calc GR
H07H H 0.3382 0.4507 0.0182 0.153 Uiso 1 calc GR
H07I H 0.3344 0.4504 -0.0576 0.153 Uiso 1 calc GR
C075 C -0.3865(4) 0.2550(3) 0.17705(15) 0.0929(10) Uani 1 d .
H075 H -0.4307 0.2640 0.2202 0.111 Uiso 1 calc R
C076 C 0.5702(4) 0.0605(3) -0.0973(2) 0.1157(13) Uani 1 d .
H07J H 0.5937 0.0862 -0.0638 0.174 Uiso 1 calc GR
H07K H 0.6462 0.0268 -0.1184 0.174 Uiso 1 calc GR
H07L H 0.4995 0.0191 -0.0749 0.174 Uiso 1 calc GR
C077 C -0.0433(4) -0.0466(3) -0.1340(3) 0.1087(13) Uani 1 d .
H077 H -0.0551 -0.1092 -0.1286 0.130 Uiso 1 calc R
C078 C 0.0161(4) 0.0060(4) -0.1964(3) 0.1225(16) Uani 1 d .
H078 H 0.0412 -0.0200 -0.2344 0.147 Uiso 1 calc R

loop_
_atom_site_aniso_label
_atom_site_aniso_U_11
_atom_site_aniso_U_22
_atom_site_aniso_U_33
_atom_site_aniso_U_23
_atom_site_aniso_U_13
_atom_site_aniso_U_12
C001 0.0405(10) 0.0448(12) 0.0468(10) -0.0081(9) -0.0133(9) -0.0023(8)
O002 0.0450(8) 0.0768(12) 0.0844(12) -0.0307(10) -0.0131(9) -0.0125(8)
C003 0.0405(10) 0.0405(11) 0.0479(10) -0.0058(9) -0.0139(9) -0.0012(8)
C004 0.0441(11) 0.0434(12) 0.0596(12) -0.0112(9) -0.0178(10) -0.0018(9)
C005 0.0437(11) 0.0493(13) 0.0514(11) -0.0113(10) -0.0125(10) -0.0008(9)
C006 0.0445(11) 0.0452(12) 0.0546(11) -0.0062(9) -0.0192(10) -0.0072(9)
C007 0.0416(10) 0.0470(12) 0.0535(11) -0.0050(9) -0.0118(10) -0.0040(9)
C008 0.0447(11) 0.0452(12) 0.0516(11) -0.0105(9) -0.0168(10) -0.0007(9)
C009 0.0425(11) 0.0470(12) 0.0533(11) -0.0088(9) -0.0158(10) -0.0040(9)
C010 0.0525(12) 0.0453(12) 0.0528(11) -0.0035(9) -0.0215(11) -0.0122(10)
C011 0.0446(11) 0.0511(13) 0.0633(13) -0.0197(11) -0.0152(11) -0.0057(9)
C012 0.0441(11) 0.0494(13) 0.0533(11) -0.0032(10) -0.0152(10) -0.0071(9)
C013 0.0495(12) 0.0515(13) 0.0525(11) -0.0133(10) -0.0148(11) -0.0048(10)
N014 0.0454(10) 0.0575(12) 0.0542(10) -0.0007(9) -0.0061(9) -0.0045(8)
C015 0.0481(12) 0.0631(15) 0.0473(11) -0.0056(10) -0.0155(10) -0.0127(11)
C016 0.0455(11) 0.0478(13) 0.0486(11) -0.0043(9) -0.0119(10) -0.0049(9)
C017 0.0509(12) 0.0488(13) 0.0525(12) -0.0067(10) -0.0153(11) -0.0069(10)
C018 0.0518(12) 0.0568(14) 0.0545(12) -0.0091(10) -0.0196(11) -0.0066(10)
C019 0.0528(13) 0.0601(15) 0.0588(13) -0.0135(11) -0.0202(11) -0.0084(11)
C020 0.0522(13) 0.0701(16) 0.0506(12) -0.0129(11) -0.0133(11) -0.0139(11)
C021 0.0542(13) 0.0566(15) 0.0663(14) -0.0101(11) -0.0240(12) -0.0075(11)
C022 0.0498(12) 0.0829(18) 0.0470(11) -0.0150(11) -0.0135(11) -0.0084(12)
N023 0.0581(12) 0.0590(13) 0.0639(12) -0.0078(10) -0.0154(10) 0.0014(10)
C024 0.0513(13) 0.0635(16) 0.0676(14) -0.0283(12) -0.0140(12) -0.0026(11)
C025 0.0512(12) 0.0541(14) 0.0544(12) -0.0134(10) -0.0154(11) -0.0065(10)
C026 0.0561(13) 0.0655(16) 0.0497(12) -0.0127(11) -0.0136(11) -0.0067(11)
C027 0.0626(15) 0.0709(17) 0.0558(13) 0.0004(12) -0.0249(13) -0.0210(13)
C028 0.0530(13) 0.0727(17) 0.0510(12) -0.0094(11) -0.0202(11) -0.0121(11)
C029 0.0551(13) 0.0508(14) 0.0605(13) -0.0045(11) -0.0170(12) -0.0011(10)
C030 0.0496(12) 0.0603(15) 0.0529(12) -0.0076(10) -0.0169(11) -0.0037(10)
C031 0.0556(13) 0.0657(16) 0.0621(13) -0.0110(12) -0.0276(12) -0.0128(11)
C032 0.0554(13) 0.0615(15) 0.0507(12) 0.0007(10) -0.0187(11) -0.0151(11)
C033 0.0500(12) 0.0713(16) 0.0502(12) -0.0140(11) -0.0131(11) -0.0115(11)
C034 0.0667(15) 0.0588(16) 0.0666(14) 0.0001(12) -0.0314(14) -0.0117(12)
O035 0.0591(11) 0.1121(18) 0.0963(14) -0.0426(12) -0.0370(11) -0.0024(11)
C036 0.0605(14) 0.0616(16) 0.0609(13) -0.0095(12) -0.0192(12) 0.0004(12)
C037 0.0459(12) 0.090(2) 0.0717(15) -0.0352(14) -0.0169(12) -0.0061(12)
C038 0.0494(13) 0.0662(17) 0.0761(16) -0.0251(13) -0.0049(13) -0.0050(11)
C039 0.0618(14) 0.0585(15) 0.0565(13) -0.0084(11) -0.0169(12) 0.0034(11)
C040 0.0758(16) 0.0498(14) 0.0624(13) -0.0065(11) -0.0316(13) -0.0098(12)
C041 0.0686(16) 0.096(2) 0.0634(15) -0.0293(15) -0.0189(14) -0.0151(15)
C042 0.0571(14) 0.0761(18) 0.0650(14) 0.0001(13) -0.0124(13) -0.0188(13)
C043 0.0631(15) 0.0510(15) 0.0761(16) 0.0004(12) -0.0162(14) 0.0066(11)
C044 0.100(2) 0.0541(16) 0.0648(15) 0.0047(12) -0.0317(16) -0.0228(15)
C045 0.0712(16) 0.0613(16) 0.0839(17) -0.0337(14) -0.0303(15) 0.0011(12)
C046 0.0473(12) 0.0746(18) 0.0787(16) -0.0286(14) -0.0227(13) 0.0001(12)
C047 0.0698(16) 0.0719(19) 0.0681(15) -0.0254(14) -0.0041(14) -0.0009(14)
C048 0.0847(18) 0.0711(18) 0.0633(15) -0.0153(13) -0.0200(15) -0.0173(15)
C049 0.0865(19) 0.0734(19) 0.0607(14) -0.0116(13) -0.0040(15) -0.0194(15)
C050 0.0590(15) 0.0773(19) 0.0953(19) -0.0330(16) -0.0321(15) 0.0091(13)
C051 0.084(2) 0.075(2) 0.0610(15) 0.0045(14) -0.0146(15) -0.0336(16)
C052 0.0772(17) 0.0701(18) 0.0595(14) -0.0183(13) -0.0203(14) -0.0036(14)
C053 0.097(2) 0.117(3) 0.0767(18) -0.0439(18) -0.0404(18) 0.0114(19)
C054 0.0824(19) 0.111(3) 0.0607(15) 0.0055(16) -0.0241(16) -0.0322(18)
C055 0.0671(17) 0.083(2) 0.116(2) -0.0370(19) -0.0252(18) -0.0046(15)
C056 0.103(2) 0.082(2) 0.092(2) -0.0478(18) -0.0412(19) 0.0071(18)
C057 0.0656(16) 0.0534(16) 0.0888(19) -0.0143(14) -0.0014(16) 0.0031(12)
C058 0.0661(18) 0.134(3) 0.120(3) -0.087(2) -0.0029(19) -0.0045(18)
C059 0.114(3) 0.081(2) 0.0680(16) -0.0293(15) -0.0193(18) -0.0122(19)
C060 0.104(2) 0.095(2) 0.0705(16) -0.0376(17) -0.0347(18) -0.0039(19)
C061 0.082(2) 0.101(3) 0.125(3) -0.060(2) -0.044(2) 0.0245(18)
C062 0.0517(15) 0.081(2) 0.129(3) -0.0352(19) -0.0151(17) 0.0136(14)
C063 0.089(2) 0.0663(19) 0.097(2) -0.0012(16) -0.0451(18) -0.0022(15)
C064 0.0627(16) 0.143(3) 0.097(2) -0.075(2) -0.0016(16) -0.0256(18)
C065 0.078(2) 0.133(3) 0.107(2) -0.077(2) 0.0159(19) -0.020(2)
C066 0.082(2) 0.092(2) 0.0807(18) -0.0123(16) 0.0103(17) -0.0187(17)
C067 0.150(4) 0.142(3) 0.0642(17) -0.0165(19) -0.038(2) -0.041(3)
C068 0.121(3) 0.089(2) 0.0608(15) -0.0139(15) 0.0031(18) -0.029(2)
C069 0.086(2) 0.218(5) 0.152(3) -0.135(4) -0.033(3) 0.017(3)
C070 0.125(3) 0.085(2) 0.103(3) 0.019(2) -0.062(3) -0.018(2)
C071 0.127(3) 0.0627(19) 0.104(2) -0.0321(17) -0.036(2) -0.0091(18)
C072 0.123(3) 0.104(3) 0.0739(19) 0.0296(18) -0.046(2) -0.041(2)
C073 0.0641(18) 0.132(3) 0.132(3) -0.064(3) -0.011(2) -0.0119(19)
C074 0.122(3) 0.092(3) 0.108(2) -0.039(2) -0.027(2) -0.029(2)
C075 0.118(3) 0.101(3) 0.0557(15) -0.0248(16) 0.0024(18) -0.024(2)
C076 0.123(3) 0.097(3) 0.151(3) -0.040(2) -0.085(3) 0.039(2)
C077 0.082(2) 0.109(3) 0.161(4) -0.082(3) -0.018(3) -0.014(2)
C078 0.087(2) 0.163(4) 0.151(4) -0.110(3) 0.003(3) -0.038(3)

loop_
_atom_type_symbol
_atom_type_description
_atom_type_scat_dispersion_real
_atom_type_scat_dispersion_imag
_atom_type_scat_source
C C 0.0033 0.0016 'International Tables Vol C Tables 4.2.6.8 and 6.1.1.4'
H H 0.0000 0.0000 'International Tables Vol C Tables 4.2.6.8 and 6.1.1.4'
N N 0.0061 0.0033 'International Tables Vol C Tables 4.2.6.8 and 6.1.1.4'
O O 0.0106 0.0060 'International Tables Vol C Tables 4.2.6.8 and 6.1.1.4'

loop_
_geom_angle_atom_site_label_1
_geom_angle_atom_site_label_2
_geom_angle_atom_site_label_3
_geom_angle
C003 C001 C008 121.95(19)
C001 C003 C004 123.55(18)
C001 C003 C013 118.27(18)
C013 C003 C004 118.04(19)
C006 C004 C003 118.08(18)
C006 C004 C011 110.04(17)
C011 C004 C003 109.85(17)
C009 C005 C038 122.87(19)
C013 C005 C009 116.22(19)
C013 C005 C038 120.9(2)
C010 C006 C004 127.0(2)
C012 C006 C004 125.58(19)
C012 C006 C010 107.12(19)
C029 C007 C016 121.3(2)
C039 C007 C016 121.1(2)
C039 C007 C029 117.6(2)
C001 C008 C024 121.03(19)
C009 C008 C001 116.96(19)
C009 C008 C024 121.98(18)
O002 C009 C005 120.59(19)
O002 C009 C008 116.17(19)
C005 C009 C008 123.24(19)
C032 C010 C006 106.4(2)
C040 C010 C006 134.4(2)
C040 C010 C032 119.2(2)
C025 C011 C004 122.0(2)
C045 C011 C004 118.9(2)
C045 C011 C025 118.9(2)
C006 C012 N014 109.11(18)
C006 C012 C016 129.3(2)
N014 C012 C016 121.5(2)
C003 C013 C005 123.3(2)
C032 N014 C012 108.97(19)
C019 C015 C022 117.3(2)
C033 C015 C019 118.4(2)
C033 C015 C022 124.2(2)
C012 C016 C007 117.79(19)
C017 C016 C007 121.09(19)
C017 C016 C012 121.1(2)
C016 C017 C025 129.4(2)
N023 C018 C028 108.7(2)
N023 C018 C030 122.2(2)
C028 C018 C030 129.1(2)
C015 C019 C021 122.7(2)
C031 C020 C033 116.9(2)
C031 C020 C041 121.8(2)
C033 C020 C041 121.3(2)
C019 C021 C031 116.5(2)
C019 C021 C050 120.5(2)
C031 C021 C050 122.9(2)
C028 C022 C015 116.8(2)
C028 C022 C037 110.62(19)
C037 C022 C015 111.3(2)
C034 N023 C018 109.6(2)
C008 C024 C053 110.3(2)
C058 C024 C008 111.6(2)
C058 C024 C053 105.2(2)
C071 C024 C008 111.6(2)
C071 C024 C053 110.2(2)
C071 C024 C058 107.8(3)
C011 C025 C017 125.7(2)
C052 C025 C011 118.4(2)
C052 C025 C017 115.9(2)
C048 C026 C030 122.1(2)
C048 C026 C049 117.2(2)
C049 C026 C030 120.7(2)
C034 C027 C028 107.7(2)
C034 C027 C054 118.2(3)
C054 C027 C028 134.1(3)
C018 C028 C022 125.9(2)
C018 C028 C027 106.7(2)
C027 C028 C022 127.5(2)
C043 C029 C007 121.5(2)
C018 C030 C026 118.2(2)
C036 C030 C018 121.8(2)
C036 C030 C026 120.0(2)
C020 C031 C021 123.0(2)
O035 C031 C020 116.5(2)
O035 C031 C021 120.5(2)
N014 C032 C010 108.30(18)
N014 C032 C042 129.5(2)
C042 C032 C010 122.2(2)
C015 C033 C020 122.4(2)
N023 C034 C027 107.4(2)
N023 C034 C063 129.5(3)
C063 C034 C027 123.1(2)
C030 C036 C046 130.2(2)
C046 C037 C022 122.7(2)
C064 C037 C022 118.4(3)
C064 C037 C046 118.8(3)
C062 C038 C005 110.5(2)
C062 C038 C066 110.1(2)
C065 C038 C005 111.7(2)
C065 C038 C062 107.2(3)
C065 C038 C066 106.4(2)
C066 C038 C005 110.9(2)
C047 C039 C007 121.2(2)
C044 C040 C010 118.6(3)
C067 C041 C020 111.1(3)
C069 C041 C020 111.6(2)
C069 C041 C067 107.6(3)
C069 C041 C074 107.3(3)
C074 C041 C020 109.3(2)
C074 C041 C067 109.7(3)
C051 C042 C032 117.0(3)
C057 C043 C029 120.0(2)
C040 C044 C051 121.1(3)
C011 C045 C056 121.7(3)
C037 C046 C036 125.6(3)
C037 C046 C055 118.6(3)
C055 C046 C036 115.8(3)
C039 C047 C057 120.0(3)
C026 C048 C059 121.4(3)
C068 C049 C026 120.9(3)
C061 C050 C021 111.3(2)
C061 C050 C073 107.2(3)
C061 C050 C076 106.1(3)
C073 C050 C021 110.5(2)
C076 C050 C021 110.8(3)
C076 C050 C073 110.8(3)
C042 C051 C044 121.9(2)
C060 C052 C025 120.9(3)
C072 C054 C027 118.2(3)
C077 C055 C046 121.1(3)
C060 C056 C045 119.1(3)
C043 C057 C047 119.6(3)
C075 C059 C048 119.7(3)
C056 C060 C052 120.9(3)
C070 C063 C034 117.2(3)
C078 C064 C037 121.2(3)
C075 C068 C049 120.4(3)
C063 C070 C072 121.2(3)
C054 C072 C070 122.0(3)
C068 C075 C059 120.3(3)
C078 C077 C055 119.4(4)
C077 C078 C064 120.7(3)

loop_
_geom_bond_atom_site_label_1
_geom_bond_atom_site_label_2
_geom_bond_distance
C001 C003 1.382(3)
C001 C008 1.406(3)
O002 C009 1.391(2)
C003 C004 1.533(3)
C003 C013 1.385(3)
C004 C006 1.500(3)
C004 C011 1.520(3)
C005 C009 1.399(3)
C005 C013 1.391(3)
C005 C038 1.542(3)
C006 C010 1.446(3)
C006 C012 1.369(3)
C007 C016 1.482(3)
C007 C029 1.394(3)
C007 C039 1.393(3)
C008 C009 1.399(3)
C008 C024 1.536(3)
C010 C032 1.401(3)
C010 C040 1.401(3)
C011 C025 1.416(3)
C011 C045 1.383(3)
C012 N014 1.385(3)
C012 C016 1.463(3)
N014 C032 1.374(3)
C015 C019 1.385(3)
C015 C022 1.538(3)
C015 C033 1.378(3)
C016 C017 1.349(3)
C017 C025 1.463(3)
C018 N023 1.384(3)
C018 C028 1.388(3)
C018 C030 1.447(3)
C019 C021 1.398(3)
C020 C031 1.398(4)
C020 C033 1.401(3)
C020 C041 1.546(4)
C021 C031 1.403(3)
C021 C050 1.546(4)
C022 C028 1.498(4)
C022 C037 1.522(4)
N023 C034 1.376(3)
C024 C053 1.536(4)
C024 C058 1.528(4)
C024 C071 1.524(4)
C025 C052 1.403(3)
C026 C030 1.490(3)
C026 C048 1.381(4)
C026 C049 1.393(3)
C027 C028 1.430(3)
C027 C034 1.407(4)
C027 C054 1.413(3)
C029 C043 1.382(3)
C030 C036 1.350(3)
C031 O035 1.384(3)
C032 C042 1.399(3)
C034 C063 1.394(4)
C036 C046 1.464(4)
C037 C046 1.398(4)
C037 C064 1.395(4)
C038 C062 1.539(4)
C038 C065 1.535(4)
C038 C066 1.542(4)
C039 C047 1.383(4)
C040 C044 1.378(4)
C041 C067 1.539(5)
C041 C069 1.516(5)
C041 C074 1.537(4)
C042 C051 1.371(4)
C043 C057 1.379(4)
C044 C051 1.397(4)
C045 C056 1.392(4)
C046 C055 1.408(4)
C047 C057 1.388(4)
C048 C059 1.393(4)
C049 C068 1.382(4)
C050 C061 1.529(4)
C050 C073 1.539(4)
C050 C076 1.531(5)
C052 C060 1.379(4)
C054 C072 1.375(5)
C055 C077 1.390(5)
C056 C060 1.369(4)
C059 C075 1.361(4)
C063 C070 1.366(5)
C064 C078 1.379(5)
C068 C075 1.357(5)
C070 C072 1.401(5)
C077 C078 1.357(6)
